data_7116620
loop_
_publ_author_name
'Shafali Arora'
'Shivali Sharma'
'Venus S. Mithu'
'Chang Hee-Lee'
'Kamaljit Singh'

_publ_section_title
;
 Selective functionalization of methylene bridges of calix[6]arenes.
 Isolation and identification of stable conformers of methyl ether of
 p-tert-butylcalix[6]arene
;
_journal_coden_Cambridge 182
_journal_name_full Chem.Commun.
_journal_page_first 4227
_journal_paper_doi 10.1039/C4cc10400E
_journal_volume 51
_journal_year 2015
_chemical_formula_sum 'C39 H52 Cl3 O3'
_chemical_formula_weight 675.16
_chemical_name_systematic
;
 ?
;
_space_group_IT_number 2
_symmetry_cell_setting triclinic
_symmetry_space_group_name_Hall '-P 1'
_symmetry_space_group_name_H-M 'P -1'
_atom_sites_solution_hydrogens geom
_atom_sites_solution_primary direct
_atom_sites_solution_secondary difmap
_audit_creation_method SHELXL-97
_audit_update_record
;
2014-07-19 deposited with the CCDC.
2015-02-03 downloaded from the CCDC.
;
_cell_angle_alpha 109.657(6)
_cell_angle_beta 95.088(4)
_cell_angle_gamma 107.141(4)
_cell_formula_units_Z 2
_cell_length_a 9.8070(4)
_cell_length_b 13.8699(9)
_cell_length_c 16.6745(11)
_cell_measurement_reflns_used 4115
_cell_measurement_temperature 150(2)
_cell_measurement_theta_max 69.4040
_cell_measurement_theta_min 5.0750
_cell_volume 1996.1(2)
_computing_cell_refinement 'CrysAlis RED, Oxford Diffraction Ltd.,'
_computing_data_collection 'CrysAlis CCD, Oxford Diffraction Ltd.,'
_computing_data_reduction 'CrysAlis RED, Oxford Diffraction Ltd.,'
_computing_molecular_graphics Ortep3
_computing_publication_material Shelx97
_computing_structure_refinement 'SHELXL-97 (Sheldrick, 1997)'
_computing_structure_solution 'SHELXS-97 (Sheldrick, 1997)'
_diffrn_ambient_temperature 150(2)
_diffrn_detector_area_resol_mean 15.9948
_diffrn_measured_fraction_theta_full 0.997
_diffrn_measured_fraction_theta_max 0.976
_diffrn_measurement_device_type 'OXFORD DIFFRACTION SUPER NOVA'
_diffrn_measurement_method \w/q-scan
_diffrn_radiation_monochromator graphite
_diffrn_radiation_source 'Micro-Focus (Mo) X-ray Source'
_diffrn_radiation_type MoK\a
_diffrn_radiation_wavelength 0.71073
_diffrn_reflns_av_R_equivalents 0.0240
_diffrn_reflns_av_unetI/netI 0.0342
_diffrn_reflns_limit_h_max 7
_diffrn_reflns_limit_h_min -12
_diffrn_reflns_limit_k_max 17
_diffrn_reflns_limit_k_min -16
_diffrn_reflns_limit_l_max 20
_diffrn_reflns_limit_l_min -19
_diffrn_reflns_number 13422
_diffrn_reflns_theta_full 25.00
_diffrn_reflns_theta_max 71.31
_diffrn_reflns_theta_min 3.61
_exptl_absorpt_coefficient_mu 2.322
_exptl_absorpt_correction_T_max 0.9129
_exptl_absorpt_correction_T_min 0.8360
_exptl_absorpt_correction_type multi-scan
_exptl_absorpt_process_details
;
CrysAlis RED, Oxford Diffraction Ltd.,
Version 1.171.31.7 (release 18-10-2006 CrysAlis171 .NET)
(compiled Oct 18 2006,16:28:17)
Empirical absorption correction using spherical harmonics,
 implemented in SCALE3 ABSPACK scaling algorithm.
;
_exptl_crystal_colour COLORLESS
_exptl_crystal_density_diffrn 1.123
_exptl_crystal_density_method 'not measured'
_exptl_crystal_description BLOCK
_exptl_crystal_F_000 722
_exptl_crystal_size_max 0.08
_exptl_crystal_size_mid 0.05
_exptl_crystal_size_min 0.04
_refine_diff_density_max 0.507
_refine_diff_density_min -0.419
_refine_diff_density_rms '0.049 ata_global'
_refine_ls_extinction_method none
_refine_ls_goodness_of_fit_ref 1.030
_refine_ls_hydrogen_treatment riding
_refine_ls_matrix_type full
_refine_ls_number_parameters 509
_refine_ls_number_reflns 7557
_refine_ls_number_restraints 0
_refine_ls_restrained_S_all 1.030
_refine_ls_R_factor_all 0.0983
_refine_ls_R_factor_gt 0.0734
_refine_ls_shift/su_max 0.001
_refine_ls_shift/su_mean 0.000
_refine_ls_structure_factor_coef Fsqd
_refine_ls_weighting_details 'calc w=1/[\s^2^(Fo^2^)+(0.1498P)^2^+0.3566P] where P=(Fo^2^+2Fc^2^)/3'
_refine_ls_weighting_scheme calc
_refine_ls_wR_factor_gt 0.2175
_refine_ls_wR_factor_ref 0.2544
_reflns_number_gt 5143
_reflns_number_total 7557
_reflns_threshold_expression >2sigma(I)
_cod_data_source_file c4cc10400e2.cif
_cod_data_source_block gndu009
_cod_database_code 7116620

loop_
_symmetry_equiv_pos_as_xyz
'x, y, z'
'-x, -y, -z'

loop_
_atom_site_label
_atom_site_type_symbol
_atom_site_fract_x
_atom_site_fract_y
_atom_site_fract_z
_atom_site_U_iso_or_equiv
_atom_site_adp_type
_atom_site_occupancy
_atom_site_symmetry_multiplicity
_atom_site_calc_flag
_atom_site_refinement_flags
_atom_site_disorder_assembly
_atom_site_disorder_group
O1 O -0.11828(19) 0.44462(16) 0.66586(11) 0.0653(5) Uani 1 1 d . . .
O2 O -0.15950(17) 0.75145(14) 0.64712(13) 0.0648(5) Uani 1 1 d . . .
O3 O 0.17123(17) 0.83678(14) 0.45556(12) 0.0620(5) Uani 1 1 d . . .
C1 C -0.0253(2) 0.48839(19) 0.74674(14) 0.0504(5) Uani 1 1 d . . .
C2 C 0.0197(3) 0.4182(2) 0.77727(16) 0.0541(5) Uani 1 1 d . . .
C3 C 0.1146(3) 0.4634(2) 0.85788(17) 0.0623(6) Uani 1 1 d . . .
H3 H 0.1467 0.4165 0.8791 0.075 Uiso 1 1 calc R . .
C4 C 0.1644(3) 0.5740(2) 0.90855(16) 0.0630(6) Uani 1 1 d . A .
C5 C 0.1089(3) 0.6394(2) 0.87784(17) 0.0609(6) Uani 1 1 d . . .
H5 H 0.1372 0.7148 0.9130 0.073 Uiso 1 1 calc R . .
C6 C 0.0137(2) 0.5989(2) 0.79778(16) 0.0533(5) Uani 1 1 d . . .
C7 C 0.2756(4) 0.6227(3) 0.9949(2) 0.0853(9) Uani 1 1 d . . .
C8 C 0.4212(8) 0.6278(17) 0.9700(8) 0.153(7) Uani 0.61(2) 1 d P A 1
H8A H 0.4968 0.6550 1.0227 0.229 Uiso 0.61(2) 1 calc PR A 1
H8B H 0.4454 0.6770 0.9387 0.229 Uiso 0.61(2) 1 calc PR A 1
H8C H 0.4159 0.5546 0.9323 0.229 Uiso 0.61(2) 1 calc PR A 1
C9 C 0.2480(13) 0.5441(9) 1.0427(6) 0.115(4) Uani 0.61(2) 1 d P A 1
H9A H 0.2504 0.4735 1.0048 0.172 Uiso 0.61(2) 1 calc PR A 1
H9B H 0.1521 0.5343 1.0582 0.172 Uiso 0.61(2) 1 calc PR A 1
H9C H 0.3237 0.5743 1.0958 0.172 Uiso 0.61(2) 1 calc PR A 1
C10 C 0.276(3) 0.7278(12) 1.0548(9) 0.210(13) Uani 0.61(2) 1 d P A 1
H10A H 0.1760 0.7220 1.0623 0.315 Uiso 0.61(2) 1 calc PR A 1
H10B H 0.3131 0.7838 1.0310 0.315 Uiso 0.61(2) 1 calc PR A 1
H10C H 0.3382 0.7481 1.1114 0.315 Uiso 0.61(2) 1 calc PR A 1
C8A C 0.392(2) 0.722(2) 0.9993(14) 0.172(14) Uani 0.39(2) 1 d P A 2
H8A1 H 0.4166 0.7780 1.0582 0.259 Uiso 0.39(2) 1 calc PR A 2
H8A2 H 0.3577 0.7494 0.9573 0.259 Uiso 0.39(2) 1 calc PR A 2
H8A3 H 0.4788 0.7041 0.9854 0.259 Uiso 0.39(2) 1 calc PR A 2
C9A C 0.346(4) 0.548(3) 1.0073(14) 0.23(2) Uani 0.39(2) 1 d P A 2
H9A1 H 0.4248 0.5863 1.0590 0.343 Uiso 0.39(2) 1 calc PR A 2
H9A2 H 0.3852 0.5188 0.9560 0.343 Uiso 0.39(2) 1 calc PR A 2
H9A3 H 0.2734 0.4870 1.0150 0.343 Uiso 0.39(2) 1 calc PR A 2
C10A C 0.198(2) 0.654(4) 1.0650(9) 0.32(3) Uani 0.39(2) 1 d P A 2
H10D H 0.1100 0.6648 1.0420 0.485 Uiso 0.39(2) 1 calc PR A 2
H10E H 0.2613 0.7225 1.1117 0.485 Uiso 0.39(2) 1 calc PR A 2
H10F H 0.1696 0.5967 1.0882 0.485 Uiso 0.39(2) 1 calc PR A 2
C11 C -0.0456(4) 0.4476(3) 0.59576(18) 0.0756(8) Uani 1 1 d . . .
H11A H -0.0016 0.5234 0.6014 0.113 Uiso 1 1 calc R . .
H11B H -0.1161 0.4057 0.5402 0.113 Uiso 1 1 calc R . .
H11C H 0.0309 0.4157 0.5976 0.113 Uiso 1 1 calc R . .
C12 C -0.0515(3) 0.6706(2) 0.76709(17) 0.0588(6) Uani 1 1 d . . .
H12 H -0.1410 0.6204 0.7213 0.071 Uiso 1 1 calc R . .
C13 C -0.0098(2) 0.77717(19) 0.66846(16) 0.0530(5) Uani 1 1 d . . .
C14 C 0.0492(2) 0.73663(19) 0.72443(16) 0.0545(6) Uani 1 1 d . . .
C15 C 0.1995(3) 0.7650(2) 0.74389(17) 0.0611(6) Uani 1 1 d . . .
H15 H 0.2404 0.7361 0.7802 0.073 Uiso 1 1 calc R . .
C16 C 0.2932(3) 0.8342(2) 0.71222(18) 0.0641(7) Uani 1 1 d . . .
C17 C 0.2298(3) 0.8761(2) 0.66030(17) 0.0606(6) Uani 1 1 d . . .
H17 H 0.2914 0.9248 0.6392 0.073 Uiso 1 1 calc R . .
C18 C 0.0797(3) 0.84932(19) 0.63805(15) 0.0529(5) Uani 1 1 d . . .
C19 C 0.4572(3) 0.8600(4) 0.7352(2) 0.0902(11) Uani 1 1 d . . .
C20 C 0.4849(6) 0.7488(6) 0.7010(6) 0.195(3) Uani 1 1 d . . .
H20A H 0.5899 0.7630 0.7062 0.292 Uiso 1 1 calc R . .
H20B H 0.4352 0.7078 0.6398 0.292 Uiso 1 1 calc R . .
H20C H 0.4468 0.7061 0.7356 0.292 Uiso 1 1 calc R . .
C21 C 0.5113(5) 0.9016(8) 0.8306(4) 0.211(4) Uani 1 1 d . . .
H21A H 0.6111 0.9019 0.8427 0.316 Uiso 1 1 calc R . .
H21B H 0.4479 0.8544 0.8549 0.316 Uiso 1 1 calc R . .
H21C H 0.5106 0.9761 0.8575 0.316 Uiso 1 1 calc R . .
C22 C 0.5412(4) 0.9295(7) 0.6923(5) 0.205(4) Uani 1 1 d . . .
H22A H 0.5401 1.0039 0.7191 0.308 Uiso 1 1 calc R . .
H22B H 0.4966 0.8993 0.6301 0.308 Uiso 1 1 calc R . .
H22C H 0.6422 0.9311 0.6994 0.308 Uiso 1 1 calc R . .
C23 C -0.2343(3) 0.6455(2) 0.5794(2) 0.0788(9) Uani 1 1 d . . .
H23A H -0.1942 0.6413 0.5270 0.118 Uiso 1 1 calc R . .
H23B H -0.3385 0.6340 0.5661 0.118 Uiso 1 1 calc R . .
H23C H -0.2209 0.5891 0.5990 0.118 Uiso 1 1 calc R . .
C24 C 0.0166(3) 0.9053(2) 0.58762(17) 0.0578(6) Uani 1 1 d . . .
H24A H -0.0546 0.9325 0.6183 0.069 Uiso 1 1 calc R . .
H24B H 0.0967 0.9696 0.5892 0.069 Uiso 1 1 calc R . .
C25 C 0.0215(2) 0.80589(18) 0.43032(16) 0.0512(5) Uani 1 1 d . . .
C26 C -0.0581(2) 0.83587(18) 0.49349(15) 0.0503(5) Uani 1 1 d . . .
C37 C -0.1008(3) 0.7473(2) 0.8393(2) 0.0756(8) Uani 1 1 d . . .
H37A H -0.0158 0.7955 0.8875 0.091 Uiso 1 1 calc R . .
H37B H -0.1371 0.7941 0.8160 0.091 Uiso 1 1 calc R . .
C27 C -0.2093(2) 0.80082(19) 0.46822(16) 0.0536(5) Uani 1 1 d . . .
H27 H -0.2640 0.8219 0.5110 0.064 Uiso 1 1 calc R . .
C28 C -0.2832(2) 0.73607(19) 0.38268(16) 0.0551(6) Uani 1 1 d . B .
C29 C -0.1989(3) 0.7068(2) 0.32232(17) 0.0572(6) Uani 1 1 d . . .
H29 H -0.2469 0.6620 0.2636 0.069 Uiso 1 1 calc R . .
C30 C -0.0480(3) 0.74015(19) 0.34383(16) 0.0541(6) Uani 1 1 d . . .
C31 C -0.4497(3) 0.6965(3) 0.35604(19) 0.0687(7) Uani 1 1 d . . .
C32 C -0.5222(5) 0.7337(6) 0.4329(4) 0.086(2) Uani 0.689(15) 1 d P B 1
H32A H -0.6280 0.7087 0.4119 0.129 Uiso 0.689(15) 1 calc PR B 1
H32B H -0.4839 0.8135 0.4606 0.129 Uiso 0.689(15) 1 calc PR B 1
H32C H -0.5012 0.7027 0.4754 0.129 Uiso 0.689(15) 1 calc PR B 1
C33 C -0.5088(7) 0.5742(6) 0.3138(9) 0.153(6) Uani 0.689(15) 1 d P B 1
H33A H -0.4831 0.5433 0.3554 0.229 Uiso 0.689(15) 1 calc PR B 1
H33B H -0.4667 0.5503 0.2627 0.229 Uiso 0.689(15) 1 calc PR B 1
H33C H -0.6152 0.5492 0.2958 0.229 Uiso 0.689(15) 1 calc PR B 1
C34 C -0.4905(7) 0.7483(12) 0.2931(6) 0.140(5) Uani 0.689(15) 1 d P B 1
H34A H -0.4591 0.7194 0.2386 0.210 Uiso 0.689(15) 1 calc PR B 1
H34B H -0.4419 0.8277 0.3198 0.210 Uiso 0.689(15) 1 calc PR B 1
H34C H -0.5965 0.7308 0.2810 0.210 Uiso 0.689(15) 1 calc PR B 1
C32A C -0.5016(17) 0.7888(17) 0.387(2) 0.160(15) Uani 0.311(15) 1 d P B 2
H32D H -0.6085 0.7620 0.3729 0.240 Uiso 0.311(15) 1 calc PR B 2
H32E H -0.4639 0.8397 0.3587 0.240 Uiso 0.311(15) 1 calc PR B 2
H32F H -0.4672 0.8265 0.4503 0.240 Uiso 0.311(15) 1 calc PR B 2
C33A C -0.5140(13) 0.612(2) 0.3939(17) 0.142(13) Uani 0.311(15) 1 d P B 2
H33D H -0.6205 0.5839 0.3755 0.213 Uiso 0.311(15) 1 calc PR B 2
H33E H -0.4867 0.6460 0.4577 0.213 Uiso 0.311(15) 1 calc PR B 2
H33F H -0.4763 0.5521 0.3731 0.213 Uiso 0.311(15) 1 calc PR B 2
C34A C -0.5023(14) 0.633(2) 0.2543(11) 0.135(9) Uani 0.311(15) 1 d P B 2
H34D H -0.4671 0.5710 0.2360 0.202 Uiso 0.311(15) 1 calc PR B 2
H34E H -0.4632 0.6819 0.2248 0.202 Uiso 0.311(15) 1 calc PR B 2
H34F H -0.6091 0.6056 0.2390 0.202 Uiso 0.311(15) 1 calc PR B 2
C35 C 0.2525(3) 0.9306(2) 0.4410(3) 0.0891(10) Uani 1 1 d . . .
H35A H 0.2280 0.9178 0.3792 0.134 Uiso 1 1 calc R . .
H35B H 0.3571 0.9451 0.4580 0.134 Uiso 1 1 calc R . .
H35C H 0.2286 0.9936 0.4759 0.134 Uiso 1 1 calc R . .
C36 C 0.0370(3) 0.7032(2) 0.27500(19) 0.0633(6) Uani 1 1 d . . .
H36A H 0.0345 0.7414 0.2347 0.076 Uiso 1 1 calc R . .
H36B H 0.1401 0.7252 0.3038 0.076 Uiso 1 1 calc R . .
C38 C -0.2198(5) 0.6861(4) 0.8745(3) 0.1121(14) Uani 1 1 d . . .
H38A H -0.3074 0.6432 0.8282 0.168 Uiso 1 1 calc R . .
H38B H -0.2428 0.7383 0.9228 0.168 Uiso 1 1 calc R . .
H38C H -0.1861 0.6372 0.8953 0.168 Uiso 1 1 calc R . .
C101 C 0.1199(6) 0.0433(4) 0.8526(3) 0.1256(15) Uani 1 1 d . . .
Cl1 Cl 0.2410(13) 0.1608(12) 0.8497(10) 0.323(10) Uani 0.371(12) 1 d P C 1
Cl2 Cl -0.0196(15) 0.0690(12) 0.8945(9) 0.258(7) Uani 0.371(12) 1 d P C 1
Cl3 Cl 0.2373(18) 0.0409(13) 0.9303(14) 0.339(10) Uani 0.371(12) 1 d P C 1
Cl1A Cl 0.2124(7) 0.1398(3) 0.8147(4) 0.171(2) Uani 0.629(12) 1 d P C 2
Cl2A Cl -0.0496(6) 0.0432(5) 0.8546(8) 0.222(4) Uani 0.629(12) 1 d P C 2
Cl3A Cl 0.2150(6) 0.0467(3) 0.9493(2) 0.170(2) Uani 0.629(12) 1 d P C 2

loop_
_atom_site_aniso_label
_atom_site_aniso_U_11
_atom_site_aniso_U_22
_atom_site_aniso_U_33
_atom_site_aniso_U_23
_atom_site_aniso_U_13
_atom_site_aniso_U_12
O1 0.0531(9) 0.0775(12) 0.0565(10) 0.0230(9) 0.0009(7) 0.0162(8)
O2 0.0423(9) 0.0647(10) 0.0868(12) 0.0311(9) 0.0017(8) 0.0185(7)
O3 0.0410(8) 0.0569(9) 0.0870(12) 0.0304(9) 0.0031(8) 0.0148(7)
C1 0.0417(11) 0.0600(13) 0.0481(12) 0.0219(10) 0.0070(9) 0.0148(9)
C2 0.0482(12) 0.0583(13) 0.0585(13) 0.0246(11) 0.0144(10) 0.0185(10)
C3 0.0629(15) 0.0734(17) 0.0643(15) 0.0383(13) 0.0119(12) 0.0290(13)
C4 0.0594(14) 0.0749(17) 0.0533(14) 0.0286(13) 0.0034(11) 0.0190(12)
C5 0.0592(14) 0.0573(14) 0.0586(14) 0.0192(11) 0.0038(11) 0.0153(11)
C6 0.0456(12) 0.0600(14) 0.0578(13) 0.0281(11) 0.0102(10) 0.0167(10)
C7 0.079(2) 0.102(2) 0.0661(18) 0.0356(17) -0.0070(15) 0.0210(17)
C8 0.059(4) 0.242(17) 0.118(7) 0.072(10) -0.018(4) 0.001(6)
C9 0.133(8) 0.144(8) 0.063(5) 0.054(5) -0.009(4) 0.034(6)
C10 0.29(3) 0.165(12) 0.100(9) -0.053(8) -0.110(13) 0.136(15)
C8A 0.114(13) 0.19(2) 0.122(16) 0.051(17) -0.055(12) -0.048(15)
C9A 0.30(4) 0.31(3) 0.110(15) 0.049(18) -0.05(2) 0.21(3)
C10A 0.121(13) 0.68(9) 0.032(6) 0.010(17) 0.008(7) 0.09(3)
C11 0.099(2) 0.0815(19) 0.0547(15) 0.0292(14) 0.0144(14) 0.0393(17)
C12 0.0488(12) 0.0620(14) 0.0704(15) 0.0315(12) 0.0093(11) 0.0198(11)
C13 0.0434(11) 0.0514(12) 0.0605(13) 0.0184(10) 0.0021(10) 0.0170(9)
C14 0.0471(12) 0.0551(13) 0.0610(14) 0.0235(11) 0.0052(10) 0.0175(10)
C15 0.0485(13) 0.0771(17) 0.0684(15) 0.0391(13) 0.0073(11) 0.0249(12)
C16 0.0439(13) 0.0834(18) 0.0684(16) 0.0378(14) 0.0055(11) 0.0181(12)
C17 0.0477(12) 0.0700(16) 0.0644(15) 0.0336(13) 0.0040(11) 0.0136(11)
C18 0.0509(12) 0.0515(12) 0.0531(12) 0.0182(10) 0.0014(10) 0.0181(10)
C19 0.0469(15) 0.147(3) 0.103(2) 0.080(2) 0.0145(15) 0.0339(17)
C20 0.094(3) 0.228(7) 0.326(10) 0.139(7) 0.075(5) 0.096(4)
C21 0.052(2) 0.422(12) 0.144(4) 0.155(6) -0.009(2) 0.017(4)
C22 0.047(2) 0.379(10) 0.276(8) 0.259(8) 0.035(3) 0.039(4)
C23 0.0553(15) 0.0700(17) 0.097(2) 0.0367(16) -0.0146(14) 0.0060(12)
C24 0.0538(13) 0.0518(13) 0.0654(14) 0.0224(11) 0.0000(11) 0.0184(10)
C25 0.0413(11) 0.0443(11) 0.0719(15) 0.0279(11) 0.0037(10) 0.0158(9)
C26 0.0465(11) 0.0444(11) 0.0611(13) 0.0237(10) 0.0010(10) 0.0163(9)
C37 0.0741(18) 0.0715(17) 0.094(2) 0.0383(16) 0.0296(16) 0.0321(14)
C27 0.0480(12) 0.0541(13) 0.0626(14) 0.0256(11) 0.0073(10) 0.0205(10)
C28 0.0444(12) 0.0556(13) 0.0638(14) 0.0244(11) 0.0016(10) 0.0160(10)
C29 0.0489(13) 0.0580(14) 0.0601(14) 0.0214(11) 0.0019(10) 0.0162(10)
C30 0.0510(12) 0.0486(12) 0.0666(15) 0.0265(11) 0.0099(11) 0.0184(10)
C31 0.0438(13) 0.0818(18) 0.0694(16) 0.0217(14) 0.0003(11) 0.0177(12)
C32 0.046(2) 0.121(6) 0.086(3) 0.033(3) 0.013(2) 0.028(3)
C33 0.058(3) 0.093(4) 0.224(14) -0.017(6) 0.035(5) -0.005(3)
C34 0.066(3) 0.282(15) 0.119(7) 0.120(9) 0.015(4) 0.076(6)
C32A 0.067(8) 0.134(14) 0.23(3) 0.022(16) -0.036(13) 0.050(9)
C33A 0.046(6) 0.20(3) 0.20(2) 0.15(2) -0.012(9) -0.005(9)
C34A 0.050(6) 0.19(2) 0.116(12) 0.052(13) -0.028(7) 0.002(9)
C35 0.0558(16) 0.0608(17) 0.143(3) 0.0425(19) 0.0125(17) 0.0080(13)
C36 0.0557(14) 0.0611(15) 0.0767(17) 0.0307(13) 0.0185(12) 0.0190(11)
C38 0.117(3) 0.110(3) 0.142(4) 0.063(3) 0.079(3) 0.054(2)
C101 0.116(4) 0.116(3) 0.112(3) 0.026(3) 0.019(3) 0.016(3)
Cl1 0.196(7) 0.394(17) 0.228(10) 0.161(10) -0.027(7) -0.137(10)
Cl2 0.172(9) 0.289(13) 0.200(8) 0.008(7) 0.063(6) 0.012(7)
Cl3 0.258(12) 0.294(14) 0.45(2) 0.063(13) 0.123(14) 0.159(11)
Cl1A 0.227(5) 0.108(2) 0.168(3) 0.0592(19) 0.069(3) 0.028(2)
Cl2A 0.109(2) 0.140(3) 0.394(11) 0.081(5) 0.054(4) 0.035(2)
Cl3A 0.239(5) 0.130(2) 0.097(2) 0.0231(14) -0.0030(19) 0.034(2)

loop_
_atom_type_symbol
_atom_type_description
_atom_type_scat_dispersion_real
_atom_type_scat_dispersion_imag
_atom_type_scat_source
C C 0.0181 0.0091 'International Tables Vol C Tables 4.2.6.8 and 6.1.1.4'
H H 0.0000 0.0000 'International Tables Vol C Tables 4.2.6.8 and 6.1.1.4'
O O 0.0492 0.0322 'International Tables Vol C Tables 4.2.6.8 and 6.1.1.4'
Cl Cl 0.3639 0.7018 'International Tables Vol C Tables 4.2.6.8 and 6.1.1.4'

loop_
_geom_angle_atom_site_label_1
_geom_angle_atom_site_label_2
_geom_angle_atom_site_label_3
_geom_angle
_geom_angle_site_symmetry_1
_geom_angle_site_symmetry_3
C1 O1 C11 114.2(2) . .
C13 O2 C23 113.9(2) . .
C25 O3 C35 114.46(19) . .
O1 C1 C6 119.9(2) . .
O1 C1 C2 118.5(2) . .
C6 C1 C2 121.4(2) . .
C3 C2 C1 117.9(2) . .
C3 C2 C36 121.5(2) . 2_566
C1 C2 C36 120.6(2) . 2_566
C4 C3 C2 122.7(2) . .
C4 C3 H3 118.6 . .
C2 C3 H3 118.6 . .
C3 C4 C5 117.1(2) . .
C3 C4 C7 121.7(2) . .
C5 C4 C7 121.2(3) . .
C4 C5 C6 122.7(2) . .
C4 C5 H5 118.6 . .
C6 C5 H5 118.6 . .
C5 C6 C1 117.8(2) . .
C5 C6 C12 122.0(2) . .
C1 C6 C12 120.2(2) . .
C10 C7 C9A 131.5(9) . .
C10 C7 C10A 46.4(17) . .
C9A C7 C10A 110(2) . .
C10 C7 C8A 62.8(12) . .
C9A C7 C8A 107.7(17) . .
C10A C7 C8A 108.4(18) . .
C10 C7 C8 113.2(11) . .
C9A C7 C8 60.4(15) . .
C10A C7 C8 146.9(9) . .
C8A C7 C8 54.0(12) . .
C10 C7 C9 107.5(9) . .
C9A C7 C9 45.7(15) . .
C10A C7 C9 68(2) . .
C8A C7 C9 138.4(8) . .
C8 C7 C9 105.4(7) . .
C10 C7 C4 114.4(5) . .
C9A C7 C4 113.4(9) . .
C10A C7 C4 107.1(8) . .
C8A C7 C4 110.0(7) . .
C8 C7 C4 105.5(5) . .
C9 C7 C4 110.5(4) . .
C7 C8 H8A 109.5 . .
C7 C8 H8B 109.5 . .
C7 C8 H8C 109.5 . .
C7 C9 H9A 109.5 . .
C7 C9 H9B 109.5 . .
C7 C9 H9C 109.5 . .
C7 C10 H10A 109.5 . .
C7 C10 H10B 109.5 . .
C7 C10 H10C 109.5 . .
C7 C8A H8A1 109.5 . .
C7 C8A H8A2 109.5 . .
H8A1 C8A H8A2 109.5 . .
C7 C8A H8A3 109.5 . .
H8A1 C8A H8A3 109.5 . .
H8A2 C8A H8A3 109.5 . .
C7 C9A H9A1 109.5 . .
C7 C9A H9A2 109.5 . .
H9A1 C9A H9A2 109.5 . .
C7 C9A H9A3 109.5 . .
H9A1 C9A H9A3 109.5 . .
H9A2 C9A H9A3 109.5 . .
C7 C10A H10D 109.5 . .
C7 C10A H10E 109.5 . .
H10D C10A H10E 109.5 . .
C7 C10A H10F 109.5 . .
H10D C10A H10F 109.5 . .
H10E C10A H10F 109.5 . .
O1 C11 H11A 109.5 . .
O1 C11 H11B 109.5 . .
H11A C11 H11B 109.5 . .
O1 C11 H11C 109.5 . .
H11A C11 H11C 109.5 . .
H11B C11 H11C 109.5 . .
C6 C12 C14 113.36(19) . .
C6 C12 C37 113.2(2) . .
C14 C12 C37 109.6(2) . .
C6 C12 H12 106.7 . .
C14 C12 H12 106.7 . .
C37 C12 H12 106.7 . .
O2 C13 C18 118.5(2) . .
O2 C13 C14 120.2(2) . .
C18 C13 C14 121.2(2) . .
C15 C14 C13 117.9(2) . .
C15 C14 C12 122.2(2) . .
C13 C14 C12 119.8(2) . .
C14 C15 C16 122.7(2) . .
C14 C15 H15 118.7 . .
C16 C15 H15 118.7 . .
C17 C16 C15 117.2(2) . .
C17 C16 C19 123.3(2) . .
C15 C16 C19 119.6(2) . .
C16 C17 C18 122.5(2) . .
C16 C17 H17 118.8 . .
C18 C17 H17 118.8 . .
C17 C18 C13 118.5(2) . .
C17 C18 C24 120.2(2) . .
C13 C18 C24 121.1(2) . .
C21 C19 C22 113.9(5) . .
C21 C19 C16 111.5(3) . .
C22 C19 C16 113.0(3) . .
C21 C19 C20 103.3(5) . .
C22 C19 C20 107.0(5) . .
C16 C19 C20 107.2(3) . .
C19 C20 H20A 109.5 . .
C19 C20 H20B 109.5 . .
H20A C20 H20B 109.5 . .
C19 C20 H20C 109.5 . .
H20A C20 H20C 109.5 . .
H20B C20 H20C 109.5 . .
C19 C21 H21A 109.5 . .
C19 C21 H21B 109.5 . .
H21A C21 H21B 109.5 . .
C19 C21 H21C 109.5 . .
H21A C21 H21C 109.5 . .
H21B C21 H21C 109.5 . .
C19 C22 H22A 109.5 . .
C19 C22 H22B 109.5 . .
H22A C22 H22B 109.5 . .
C19 C22 H22C 109.5 . .
H22A C22 H22C 109.5 . .
H22B C22 H22C 109.5 . .
O2 C23 H23A 109.5 . .
O2 C23 H23B 109.5 . .
H23A C23 H23B 109.5 . .
O2 C23 H23C 109.5 . .
H23A C23 H23C 109.5 . .
H23B C23 H23C 109.5 . .
C26 C24 C18 116.06(19) . .
C26 C24 H24A 108.3 . .
C18 C24 H24A 108.3 . .
C26 C24 H24B 108.3 . .
C18 C24 H24B 108.3 . .
H24A C24 H24B 107.4 . .
O3 C25 C26 118.7(2) . .
O3 C25 C30 120.1(2) . .
C26 C25 C30 121.1(2) . .
C25 C26 C27 118.4(2) . .
C25 C26 C24 121.3(2) . .
C27 C26 C24 120.3(2) . .
C38 C37 C12 112.6(3) . .
C38 C37 H37A 109.1 . .
C12 C37 H37A 109.1 . .
C38 C37 H37B 109.1 . .
C12 C37 H37B 109.1 . .
H37A C37 H37B 107.8 . .
C28 C27 C26 122.5(2) . .
C28 C27 H27 118.8 . .
C26 C27 H27 118.8 . .
C29 C28 C27 116.9(2) . .
C29 C28 C31 121.2(2) . .
C27 C28 C31 122.0(2) . .
C30 C29 C28 123.0(2) . .
C30 C29 H29 118.5 . .
C28 C29 H29 118.5 . .
C29 C30 C25 118.1(2) . .
C29 C30 C36 120.2(2) . .
C25 C30 C36 121.6(2) . .
C32A C31 C33 139.8(8) . .
C32A C31 C33A 111.0(16) . .
C33 C31 C33A 49.9(10) . .
C32A C31 C28 110.2(7) . .
C33 C31 C28 109.7(4) . .
C33A C31 C28 108.5(5) . .
C32A C31 C32 48.8(13) . .
C33 C31 C32 109.2(5) . .
C33A C31 C32 64.2(12) . .
C28 C31 C32 112.9(3) . .
C32A C31 C34 59.8(13) . .
C33 C31 C34 111.1(7) . .
C33A C31 C34 142.6(6) . .
C28 C31 C34 108.6(4) . .
C32 C31 C34 105.3(5) . .
C32A C31 C34A 111.6(13) . .
C33 C31 C34A 57.1(9) . .
C33A C31 C34A 104.5(12) . .
C28 C31 C34A 110.9(6) . .
C32 C31 C34A 136.1(7) . .
C34 C31 C34A 56.5(9) . .
C31 C32 H32A 109.5 . .
C31 C32 H32B 109.5 . .
C31 C32 H32C 109.5 . .
C31 C33 H33A 109.5 . .
C31 C33 H33B 109.5 . .
C31 C33 H33C 109.5 . .
C31 C34 H34A 109.5 . .
C31 C34 H34B 109.5 . .
C31 C34 H34C 109.5 . .
C31 C32A H32D 109.5 . .
C31 C32A H32E 109.5 . .
H32D C32A H32E 109.5 . .
C31 C32A H32F 109.5 . .
H32D C32A H32F 109.5 . .
H32E C32A H32F 109.5 . .
C31 C33A H33D 109.5 . .
C31 C33A H33E 109.5 . .
H33D C33A H33E 109.5 . .
C31 C33A H33F 109.5 . .
H33D C33A H33F 109.5 . .
H33E C33A H33F 109.5 . .
C31 C34A H34D 109.5 . .
C31 C34A H34E 109.5 . .
H34D C34A H34E 109.5 . .
C31 C34A H34F 109.5 . .
H34D C34A H34F 109.5 . .
H34E C34A H34F 109.5 . .
O3 C35 H35A 109.5 . .
O3 C35 H35B 109.5 . .
H35A C35 H35B 109.5 . .
O3 C35 H35C 109.5 . .
H35A C35 H35C 109.5 . .
H35B C35 H35C 109.5 . .
C2 C36 C30 114.2(2) 2_566 .
C2 C36 H36A 108.7 2_566 .
C30 C36 H36A 108.7 . .
C2 C36 H36B 108.7 2_566 .
C30 C36 H36B 108.7 . .
H36A C36 H36B 107.6 . .
C37 C38 H38A 109.5 . .
C37 C38 H38B 109.5 . .
H38A C38 H38B 109.5 . .
C37 C38 H38C 109.5 . .
H38A C38 H38C 109.5 . .
H38B C38 H38C 109.5 . .
Cl2A C101 Cl2 21.9(6) . .
Cl2A C101 Cl3 127.6(7) . .
Cl2 C101 Cl3 108.4(8) . .
Cl2A C101 Cl1A 110.1(5) . .
Cl2 C101 Cl1A 113.3(7) . .
Cl3 C101 Cl1A 108.1(8) . .
Cl2A C101 Cl1 114.8(7) . .
Cl2 C101 Cl1 110.4(10) . .
Cl3 C101 Cl1 92.7(9) . .
Cl1A C101 Cl1 18.6(5) . .
Cl2A C101 Cl3A 114.8(5) . .
Cl2 C101 Cl3A 95.4(6) . .
Cl3 C101 Cl3A 13.0(7) . .
Cl1A C101 Cl3A 114.9(4) . .
Cl1 C101 Cl3A 97.7(5) . .
C101 Cl1 Cl3 42.7(5) . .
C101 Cl3 Cl1 44.6(6) . .

loop_
_geom_bond_atom_site_label_1
_geom_bond_atom_site_label_2
_geom_bond_distance
_geom_bond_site_symmetry_2
O1 C1 1.387(3) .
O1 C11 1.428(3) .
O2 C13 1.387(3) .
O2 C23 1.440(3) .
O3 C25 1.383(3) .
O3 C35 1.422(3) .
C1 C6 1.393(3) .
C1 C2 1.395(3) .
C2 C3 1.391(4) .
C2 C36 1.509(4) 2_566
C3 C4 1.385(4) .
C3 H3 0.9500 .
C4 C5 1.391(4) .
C4 C7 1.534(4) .
C5 C6 1.391(3) .
C5 H5 0.9500 .
C6 C12 1.523(3) .
C7 C10 1.464(11) .
C7 C9A 1.464(18) .
C7 C10A 1.468(17) .
C7 C8A 1.481(18) .
C7 C8 1.511(11) .
C7 C9 1.532(9) .
C8 H8A 0.9800 .
C8 H8B 0.9800 .
C8 H8C 0.9800 .
C9 H9A 0.9800 .
C9 H9B 0.9800 .
C9 H9C 0.9800 .
C10 H10A 0.9800 .
C10 H10B 0.9800 .
C10 H10C 0.9800 .
C8A H8A1 0.9800 .
C8A H8A2 0.9800 .
C8A H8A3 0.9800 .
C9A H9A1 0.9800 .
C9A H9A2 0.9800 .
C9A H9A3 0.9800 .
C10A H10D 0.9800 .
C10A H10E 0.9800 .
C10A H10F 0.9800 .
C11 H11A 0.9800 .
C11 H11B 0.9800 .
C11 H11C 0.9800 .
C12 C14 1.533(3) .
C12 C37 1.536(4) .
C12 H12 1.0000 .
C13 C18 1.390(3) .
C13 C14 1.404(3) .
C14 C15 1.386(3) .
C15 C16 1.398(4) .
C15 H15 0.9500 .
C16 C17 1.389(3) .
C16 C19 1.523(3) .
C17 C18 1.390(3) .
C17 H17 0.9500 .
C18 C24 1.525(3) .
C19 C21 1.483(6) .
C19 C22 1.491(6) .
C19 C20 1.568(8) .
C20 H20A 0.9800 .
C20 H20B 0.9800 .
C20 H20C 0.9800 .
C21 H21A 0.9800 .
C21 H21B 0.9800 .
C21 H21C 0.9800 .
C22 H22A 0.9800 .
C22 H22B 0.9800 .
C22 H22C 0.9800 .
C23 H23A 0.9800 .
C23 H23B 0.9800 .
C23 H23C 0.9800 .
C24 C26 1.514(3) .
C24 H24A 0.9900 .
C24 H24B 0.9900 .
C25 C26 1.391(3) .
C25 C30 1.397(3) .
C26 C27 1.393(3) .
C37 C38 1.518(5) .
C37 H37A 0.9900 .
C37 H37B 0.9900 .
C27 C28 1.392(3) .
C27 H27 0.9500 .
C28 C29 1.390(4) .
C28 C31 1.530(3) .
C29 C30 1.387(3) .
C29 H29 0.9500 .
C30 C36 1.517(4) .
C31 C32A 1.467(17) .
C31 C33 1.501(8) .
C31 C33A 1.516(13) .
C31 C32 1.533(6) .
C31 C34 1.543(8) .
C31 C34A 1.579(17) .
C32 H32A 0.9800 .
C32 H32B 0.9800 .
C32 H32C 0.9800 .
C33 H33A 0.9800 .
C33 H33B 0.9800 .
C33 H33C 0.9800 .
C34 H34A 0.9800 .
C34 H34B 0.9800 .
C34 H34C 0.9800 .
C32A H32D 0.9800 .
C32A H32E 0.9800 .
C32A H32F 0.9800 .
C33A H33D 0.9800 .
C33A H33E 0.9800 .
C33A H33F 0.9800 .
C34A H34D 0.9800 .
C34A H34E 0.9800 .
C34A H34F 0.9800 .
C35 H35A 0.9800 .
C35 H35B 0.9800 .
C35 H35C 0.9800 .
C36 C2 1.509(4) 2_566
C36 H36A 0.9900 .
C36 H36B 0.9900 .
C38 H38A 0.9800 .
C38 H38B 0.9800 .
C38 H38C 0.9800 .
C101 Cl2A 1.665(8) .
C101 Cl2 1.666(14) .
C101 Cl3 1.67(2) .
C101 Cl1A 1.722(7) .
C101 Cl1 1.730(11) .
C101 Cl3A 1.769(7) .
Cl1 Cl3 2.46(3) .

loop_
_geom_torsion_atom_site_label_1
_geom_torsion_atom_site_label_2
_geom_torsion_atom_site_label_3
_geom_torsion_atom_site_label_4
_geom_torsion
_geom_torsion_site_symmetry_1
_geom_torsion_site_symmetry_4
C11 O1 C1 C6 90.1(3) . .
C11 O1 C1 C2 -93.9(3) . .
O1 C1 C2 C3 179.1(2) . .
C6 C1 C2 C3 -5.0(3) . .
O1 C1 C2 C36 -2.6(3) . 2_566
C6 C1 C2 C36 173.4(2) . 2_566
C1 C2 C3 C4 0.6(4) . .
C36 C2 C3 C4 -177.7(2) 2_566 .
C2 C3 C4 C5 3.5(4) . .
C2 C3 C4 C7 -176.5(3) . .
C3 C4 C5 C6 -3.5(4) . .
C7 C4 C5 C6 176.6(3) . .
C4 C5 C6 C1 -0.6(4) . .
C4 C5 C6 C12 177.0(2) . .
O1 C1 C6 C5 -179.1(2) . .
C2 C1 C6 C5 5.0(3) . .
O1 C1 C6 C12 3.2(3) . .
C2 C1 C6 C12 -172.7(2) . .
C3 C4 C7 C10 -158.1(13) . .
C5 C4 C7 C10 21.8(14) . .
C3 C4 C7 C9A 13(2) . .
C5 C4 C7 C9A -167(2) . .
C3 C4 C7 C10A -109(2) . .
C5 C4 C7 C10A 71(2) . .
C3 C4 C7 C8A 133.5(17) . .
C5 C4 C7 C8A -46.5(18) . .
C3 C4 C7 C8 76.8(9) . .
C5 C4 C7 C8 -103.2(9) . .
C3 C4 C7 C9 -36.6(7) . .
C5 C4 C7 C9 143.4(6) . .
C5 C6 C12 C14 83.7(3) . .
C1 C6 C12 C14 -98.7(3) . .
C5 C6 C12 C37 -42.0(3) . .
C1 C6 C12 C37 135.7(2) . .
C23 O2 C13 C18 103.5(3) . .
C23 O2 C13 C14 -80.8(3) . .
O2 C13 C14 C15 -179.8(2) . .
C18 C13 C14 C15 -4.2(4) . .
O2 C13 C14 C12 -4.4(4) . .
C18 C13 C14 C12 171.2(2) . .
C6 C12 C14 C15 -25.7(3) . .
C37 C12 C14 C15 101.8(3) . .
C6 C12 C14 C13 159.1(2) . .
C37 C12 C14 C13 -73.4(3) . .
C13 C14 C15 C16 2.0(4) . .
C12 C14 C15 C16 -173.4(2) . .
C14 C15 C16 C17 0.9(4) . .
C14 C15 C16 C19 -178.9(3) . .
C15 C16 C17 C18 -1.6(4) . .
C19 C16 C17 C18 178.2(3) . .
C16 C17 C18 C13 -0.6(4) . .
C16 C17 C18 C24 174.6(2) . .
O2 C13 C18 C17 179.3(2) . .
C14 C13 C18 C17 3.6(4) . .
O2 C13 C18 C24 4.1(3) . .
C14 C13 C18 C24 -171.5(2) . .
C17 C16 C19 C21 126.7(5) . .
C15 C16 C19 C21 -53.5(6) . .
C17 C16 C19 C22 -3.2(6) . .
C15 C16 C19 C22 176.6(5) . .
C17 C16 C19 C20 -120.9(5) . .
C15 C16 C19 C20 58.9(5) . .
C17 C18 C24 C26 108.2(3) . .
C13 C18 C24 C26 -76.8(3) . .
C35 O3 C25 C26 -99.5(3) . .
C35 O3 C25 C30 84.5(3) . .
O3 C25 C26 C27 -177.47(19) . .
C30 C25 C26 C27 -1.4(3) . .
O3 C25 C26 C24 2.8(3) . .
C30 C25 C26 C24 178.8(2) . .
C18 C24 C26 C25 -72.1(3) . .
C18 C24 C26 C27 108.2(2) . .
C6 C12 C37 C38 -61.7(4) . .
C14 C12 C37 C38 170.6(3) . .
C25 C26 C27 C28 0.8(3) . .
C24 C26 C27 C28 -179.4(2) . .
C26 C27 C28 C29 0.2(3) . .
C26 C27 C28 C31 178.9(2) . .
C27 C28 C29 C30 -0.7(4) . .
C31 C28 C29 C30 -179.5(2) . .
C28 C29 C30 C25 0.1(4) . .
C28 C29 C30 C36 178.7(2) . .
O3 C25 C30 C29 176.95(19) . .
C26 C25 C30 C29 1.0(3) . .
O3 C25 C30 C36 -1.6(3) . .
C26 C25 C30 C36 -177.5(2) . .
C29 C28 C31 C32A -129.8(15) . .
C27 C28 C31 C32A 51.5(16) . .
C29 C28 C31 C33 55.4(7) . .
C27 C28 C31 C33 -123.2(7) . .
C29 C28 C31 C33A 108.4(13) . .
C27 C28 C31 C33A -70.2(13) . .
C29 C28 C31 C32 177.5(4) . .
C27 C28 C31 C32 -1.2(5) . .
C29 C28 C31 C34 -66.1(6) . .
C27 C28 C31 C34 115.2(6) . .
C29 C28 C31 C34A -5.8(12) . .
C27 C28 C31 C34A 175.5(12) . .
C29 C30 C36 C2 -49.8(3) . 2_566
C25 C30 C36 C2 128.6(2) . 2_566
Cl2A C101 Cl1 Cl3 134.0(7) . .
Cl2 C101 Cl1 Cl3 110.8(8) . .
Cl1A C101 Cl1 Cl3 -147(2) . .
Cl3A C101 Cl1 Cl3 12.0(6) . .
Cl2A C101 Cl3 Cl1 -124.5(10) . .
Cl2 C101 Cl3 Cl1 -112.5(10) . .
Cl1A C101 Cl3 Cl1 10.6(7) . .
Cl3A C101 Cl3 Cl1 -113(3) . .
